data_4130297
loop_
_publ_author_name
'Suzuki, Mitsuharu'
'Kotyk, Juliet F Khosrowabadi'
'Khan, Saeed I.'
'Rubin, Yves'

_publ_section_title
;
 Directing the Crystallization of Dehydro[24]annulenes into Supramolecular
 Nanotubular Scaffolds.
;
_journal_issue 18
_journal_name_full 'Journal of the American Chemical Society'
_journal_page_first 5939
_journal_page_last 5956
_journal_paper_doi 10.1021/jacs.6b01939
_journal_volume 138
_journal_year 2016
_chemical_absolute_configuration unk
_chemical_formula_moiety 'C56 H36 N4 O8'
_chemical_formula_sum 'C56 H36 N4 O8'
_chemical_formula_weight 892.89
_space_group_IT_number 82
_space_group_name_Hall 'I -4'
_space_group_name_H-M_alt 'I -4'
_symmetry_cell_setting tetragonal
_symmetry_space_group_name_Hall 'I -4'
_symmetry_space_group_name_H-M 'I -4'
_atom_sites_solution_hydrogens geom
_atom_sites_solution_primary direct
_atom_sites_solution_secondary difmap
_audit_creation_method SHELXL-97
_cell_angle_alpha 90.00
_cell_angle_beta 90.00
_cell_angle_gamma 90.00
_cell_formula_units_Z 4
_cell_length_a 25.112(7)
_cell_length_b 25.112(7)
_cell_length_c 8.489(3)
_cell_measurement_reflns_used 6168
_cell_measurement_temperature 100(2)
_cell_measurement_theta_max 23.25
_cell_measurement_theta_min 3.79
_cell_volume 5353(3)
_computing_cell_refinement 'Bruker SMART'
_computing_data_collection 'Bruker SMART'
_computing_data_reduction 'Bruker SAINT'
_computing_molecular_graphics 'Bruker SHELXTL'
_computing_publication_material 'Bruker SHELXTL'
_computing_structure_refinement 'SHELXL-97 (Sheldrick, 1997)'
_computing_structure_solution 'SHELXS-97 (Sheldrick, 1990)'
_diffrn_ambient_temperature 100(2)
_diffrn_measured_fraction_theta_full 0.996
_diffrn_measured_fraction_theta_max 0.992
_diffrn_measurement_device_type 'CCD area detector'
_diffrn_measurement_method 'phi and omega scans'
_diffrn_radiation_monochromator graphite
_diffrn_radiation_source 'fine-focus sealed tube'
_diffrn_radiation_type MoK\a
_diffrn_radiation_wavelength 0.71073
_diffrn_reflns_av_R_equivalents 0.0876
_diffrn_reflns_av_sigmaI/netI 0.0537
_diffrn_reflns_limit_h_max 33
_diffrn_reflns_limit_h_min -33
_diffrn_reflns_limit_k_max 33
_diffrn_reflns_limit_k_min -33
_diffrn_reflns_limit_l_max 11
_diffrn_reflns_limit_l_min -11
_diffrn_reflns_number 33630
_diffrn_reflns_theta_full 28.00
_diffrn_reflns_theta_max 28.47
_diffrn_reflns_theta_min 3.78
_exptl_absorpt_coefficient_mu 0.075
_exptl_absorpt_correction_T_max 0.9925
_exptl_absorpt_correction_T_min 0.9582
_exptl_absorpt_correction_type multi-scan
_exptl_absorpt_process_details 'Sadabs (Bruker)'
_exptl_crystal_colour yellow
_exptl_crystal_density_diffrn 1.108
_exptl_crystal_density_method 'not measured'
_exptl_crystal_description needle
_exptl_crystal_F_000 1856
_exptl_crystal_size_max 0.35
_exptl_crystal_size_mid 0.10
_exptl_crystal_size_min 0.10
_platon_squeeze_details ' '
_refine_diff_density_max 0.258
_refine_diff_density_min -0.212
_refine_diff_density_rms 0.054
_refine_ls_abs_structure_details 'Flack H D (1983), Acta Cryst. A39, 876-881'
_refine_ls_extinction_method none
_refine_ls_goodness_of_fit_ref 1.073
_refine_ls_hydrogen_treatment constr
_refine_ls_matrix_type full
_refine_ls_number_parameters 334
_refine_ls_number_reflns 3593
_refine_ls_number_restraints 168
_refine_ls_restrained_S_all 1.061
_refine_ls_R_factor_all 0.1078
_refine_ls_R_factor_gt 0.0637
_refine_ls_shift/su_max 0.005
_refine_ls_shift/su_mean 0.001
_refine_ls_structure_factor_coef Fsqd
_refine_ls_weighting_details 'calc w=1/[\s^2^(Fo^2^)+(0.0910P)^2^+0.0000P] where P=(Fo^2^+2Fc^2^)/3'
_refine_ls_weighting_scheme calc
_refine_ls_wR_factor_gt 0.1556
_refine_ls_wR_factor_ref 0.1738
_reflns_number_gt 2184
_reflns_number_total 3593
_reflns_threshold_expression >2sigma(I)
_cod_data_source_file ja6b01939_si_002.cif
_cod_data_source_block 1i
_cod_depositor_comments
;
The following automatic conversions were performed:

data item '_symmetry_cell_setting' value 'Tetragonal' was changed to
'tetragonal' in accordance with the
/home/saulius/struct/COD-crude-data/automatic-downloads/DataCite-retrospective/ACS/depositions/lib/dictionaries/cif_core.dic
dictionary named 'cif_core.dic' version 2.4.2 last updated on
2011-04-26.

Automatic conversion script
Id: cif_fix_values 6909 2019-04-08 15:41:33Z antanas 
;
_cod_original_cell_volume 5353(2)
_cod_original_sg_symbol_H-M I-4
_cod_database_code 4130297

loop_
_symmetry_equiv_pos_as_xyz
'x, y, z'
'-x, -y, z'
'y, -x, -z'
'-y, x, -z'
'x+1/2, y+1/2, z+1/2'
'-x+1/2, -y+1/2, z+1/2'
'y+1/2, -x+1/2, -z+1/2'
'-y+1/2, x+1/2, -z+1/2'

loop_
_atom_site_label
_atom_site_type_symbol
_atom_site_fract_x
_atom_site_fract_y
_atom_site_fract_z
_atom_site_U_iso_or_equiv
_atom_site_adp_type
_atom_site_occupancy
_atom_site_symmetry_multiplicity
_atom_site_calc_flag
_atom_site_refinement_flags
_atom_site_disorder_assembly
_atom_site_disorder_group
C1 C 0.39674(19) 0.6251(2) 0.1420(7) 0.0683(13) Uani 1 1 d . . .
C2 C 0.37955(19) 0.5867(2) 0.2081(6) 0.0655(13) Uani 1 1 d . . .
C3 C 0.35909(19) 0.5440(2) 0.2844(6) 0.0665(13) Uani 1 1 d . . .
C4 C 0.33809(17) 0.5056(2) 0.3499(6) 0.0667(13) Uani 1 1 d . . .
C5 C 0.31079(16) 0.46294(18) 0.4260(6) 0.0651(13) Uani 1 1 d . . .
H5 H 0.2785 0.4709 0.4793 0.078 Uiso 1 1 calc R . .
C6 C 0.32771(15) 0.41269(17) 0.4269(5) 0.0581(11) Uani 1 1 d . . .
C7 C 0.37575(15) 0.39679(17) 0.3531(5) 0.0543(10) Uani 1 1 d . . .
C8 C 0.41441(17) 0.37991(17) 0.2907(5) 0.0562(10) Uani 1 1 d . . .
C9 C 0.45792(17) 0.35929(16) 0.2154(5) 0.0554(10) Uani 1 1 d . . .
C10 C 0.49497(18) 0.33973(16) 0.1497(5) 0.0592(11) Uani 1 1 d . . .
C11 C 0.53527(18) 0.31175(17) 0.0698(5) 0.0603(12) Uani 1 1 d . . .
C12 C 0.58621(19) 0.32963(17) 0.0680(6) 0.0673(13) Uani 1 1 d . . .
H12 H 0.6118 0.3093 0.0115 0.081 Uiso 1 1 calc R . .
C13 C 0.29950(16) 0.36816(19) 0.5103(6) 0.0648(12) Uani 1 1 d . A .
H13A H 0.2946 0.3380 0.4365 0.078 Uiso 1 1 calc R . .
H13B H 0.3217 0.3556 0.5991 0.078 Uiso 1 1 calc R . .
C14 C 0.20641(16) 0.37540(19) 0.4745(5) 0.0598(11) Uani 1 1 d . A .
C15 C 0.10894(19) 0.4007(3) 0.4884(7) 0.0439(18) Uani 0.60 1 d PGU A 1
C16 C 0.0735(2) 0.4368(3) 0.5544(7) 0.058(2) Uani 0.60 1 d PGU A 1
H16 H 0.0852 0.4605 0.6346 0.070 Uiso 0.60 1 calc PR A 1
C17 C 0.0209(2) 0.4384(2) 0.5031(9) 0.078(2) Uani 0.60 1 d PGU A 1
H17 H -0.0033 0.4631 0.5483 0.093 Uiso 0.60 1 calc PR A 1
C18 C 0.0038(2) 0.4038(3) 0.3858(8) 0.074(3) Uani 0.60 1 d PGU A 1
H18 H -0.0321 0.4049 0.3508 0.089 Uiso 0.60 1 calc PR A 1
C19 C 0.0393(3) 0.3676(3) 0.3198(7) 0.073(2) Uani 0.60 1 d PGU A 1
H19 H 0.0276 0.3439 0.2396 0.087 Uiso 0.60 1 calc PR A 1
C20 C 0.0918(2) 0.3660(3) 0.3711(8) 0.067(2) Uani 0.60 1 d PGU A 1
H20 H 0.1161 0.3413 0.3259 0.080 Uiso 0.60 1 calc PR A 1
C15X C 0.11330(17) 0.3853(3) 0.4627(6) 0.034(3) Uani 0.40 1 d PGU A 2
C16X C 0.07811(18) 0.4269(3) 0.4923(9) 0.042(2) Uani 0.40 1 d PGU A 2
H16X H 0.0892 0.4565 0.5535 0.051 Uiso 0.40 1 calc PR A 2
C17X C 0.02663(18) 0.4250(2) 0.4324(8) 0.048(2) Uani 0.40 1 d PGU A 2
H17X H 0.0026 0.4534 0.4526 0.057 Uiso 0.40 1 calc PR A 2
C18X C 0.01034(16) 0.3816(3) 0.3428(7) 0.046(3) Uani 0.40 1 d PGU A 2
H18X H -0.0248 0.3804 0.3018 0.055 Uiso 0.40 1 calc PR A 2
C19X C 0.04553(15) 0.3401(3) 0.3131(9) 0.051(3) Uani 0.40 1 d PGU A 2
H19X H 0.0344 0.3105 0.2519 0.061 Uiso 0.40 1 calc PR A 2
C20X C 0.09701(16) 0.3419(2) 0.3731(7) 0.044(2) Uani 0.40 1 d PGU A 2
H20X H 0.1211 0.3136 0.3528 0.052 Uiso 0.40 1 calc PR A 2
C21 C 0.51666(15) 0.26266(16) -0.0143(5) 0.0624(12) Uani 1 1 d G . .
H21A H 0.4960 0.2403 0.0599 0.075 Uiso 1 1 calc R . .
H21B H 0.4926 0.2731 -0.1014 0.075 Uiso 1 1 calc R . .
C22 C 0.58052(14) 0.19531(14) 0.0243(5) 0.0460(9) Uani 1 1 d . . .
C23 C 0.65486(14) 0.13229(14) 0.0199(4) 0.0435(8) Uani 1 1 d . . .
C24 C 0.63415(16) 0.09362(14) 0.1158(4) 0.0475(9) Uani 1 1 d . . .
H24 H 0.5975 0.0942 0.1430 0.057 Uiso 1 1 calc R . .
C25 C 0.66640(16) 0.05432(15) 0.1721(5) 0.0516(10) Uani 1 1 d . . .
H25 H 0.6522 0.0283 0.2414 0.062 Uiso 1 1 calc R . .
C26 C 0.71906(18) 0.05183(18) 0.1301(5) 0.0627(12) Uani 1 1 d . . .
H26 H 0.7408 0.0237 0.1680 0.075 Uiso 1 1 calc R . .
C27 C 0.74016(17) 0.09005(19) 0.0333(5) 0.0660(12) Uani 1 1 d . . .
H27 H 0.7766 0.0884 0.0040 0.079 Uiso 1 1 calc R . .
C28 C 0.70831(16) 0.13109(16) -0.0217(5) 0.0553(10) Uani 1 1 d . . .
H28 H 0.7229 0.1581 -0.0871 0.066 Uiso 1 1 calc R . .
N1 N 0.16240(12) 0.39592(15) 0.5397(4) 0.0575(9) Uani 1 1 d . . .
H1 H 0.1678 0.4093 0.6342 0.069 Uiso 1 1 calc R A 1
N2 N 0.62270(12) 0.17344(12) -0.0447(4) 0.0524(8) Uani 1 1 d . . .
H2 H 0.6315 0.1855 -0.1386 0.063 Uiso 1 1 calc R . .
O1 O 0.24852(10) 0.38480(14) 0.5690(4) 0.0683(9) Uani 1 1 d . . .
O2 O 0.20962(11) 0.35236(13) 0.3502(3) 0.0637(8) Uani 1 1 d . . .
O3 O 0.55953(11) 0.23214(11) -0.0766(3) 0.0623(8) Uani 1 1 d . . .
O4 O 0.56171(10) 0.18535(10) 0.1500(3) 0.0451(6) Uani 1 1 d . . .

loop_
_atom_site_aniso_label
_atom_site_aniso_U_11
_atom_site_aniso_U_22
_atom_site_aniso_U_33
_atom_site_aniso_U_23
_atom_site_aniso_U_13
_atom_site_aniso_U_12
C1 0.059(3) 0.058(3) 0.088(3) -0.030(3) -0.023(3) 0.005(2)
C2 0.057(3) 0.058(3) 0.082(3) -0.030(3) -0.017(2) 0.003(2)
C3 0.056(3) 0.059(3) 0.084(3) -0.032(3) -0.016(2) 0.011(2)
C4 0.042(2) 0.072(3) 0.086(3) -0.042(3) -0.009(2) 0.018(2)
C5 0.042(2) 0.069(3) 0.084(3) -0.030(3) 0.003(2) 0.004(2)
C6 0.041(2) 0.069(3) 0.064(3) -0.030(2) -0.001(2) -0.0004(19)
C7 0.047(2) 0.059(2) 0.057(2) -0.014(2) -0.003(2) 0.0058(19)
C8 0.055(3) 0.055(3) 0.059(2) -0.006(2) 0.000(2) 0.015(2)
C9 0.061(3) 0.047(2) 0.059(2) 0.0032(19) 0.008(2) 0.020(2)
C10 0.063(3) 0.054(2) 0.060(2) 0.014(2) 0.016(2) 0.024(2)
C11 0.066(3) 0.055(2) 0.059(3) 0.019(2) 0.017(2) 0.023(2)
C12 0.071(3) 0.049(2) 0.082(3) 0.026(2) 0.028(3) 0.018(2)
C13 0.044(2) 0.087(3) 0.063(3) -0.019(2) 0.002(2) 0.009(2)
C14 0.049(2) 0.086(3) 0.045(2) -0.006(2) 0.004(2) -0.011(2)
C15 0.043(4) 0.051(4) 0.039(4) 0.008(3) -0.003(3) -0.006(3)
C16 0.053(4) 0.053(4) 0.068(5) 0.011(4) 0.003(4) -0.006(3)
C17 0.061(4) 0.079(5) 0.094(6) 0.025(4) 0.003(4) 0.007(4)
C18 0.066(5) 0.079(6) 0.077(6) 0.025(4) -0.012(4) -0.010(4)
C19 0.067(5) 0.094(6) 0.058(5) 0.013(4) -0.004(4) -0.031(4)
C20 0.053(4) 0.088(6) 0.059(5) -0.014(4) 0.008(4) -0.023(4)
C15X 0.040(5) 0.039(5) 0.024(4) -0.001(4) 0.015(4) -0.005(3)
C16X 0.046(5) 0.040(5) 0.041(5) 0.001(4) 0.000(4) -0.001(4)
C17X 0.047(5) 0.044(5) 0.053(6) 0.009(4) 0.000(4) 0.008(4)
C18X 0.039(5) 0.057(5) 0.041(5) 0.005(4) 0.002(4) 0.003(4)
C19X 0.049(5) 0.059(6) 0.043(5) -0.002(5) 0.005(4) -0.011(4)
C20X 0.046(5) 0.051(5) 0.034(5) 0.000(4) 0.001(4) -0.006(4)
C21 0.062(2) 0.061(3) 0.064(3) 0.009(2) 0.015(2) 0.030(2)
C22 0.048(2) 0.044(2) 0.046(2) -0.0003(17) 0.0030(18) 0.0111(16)
C23 0.0453(19) 0.0456(19) 0.0395(18) -0.0106(16) 0.0002(16) 0.0147(15)
C24 0.051(2) 0.045(2) 0.046(2) -0.0010(17) 0.0046(18) 0.0080(17)
C25 0.062(2) 0.040(2) 0.053(2) -0.0002(17) 0.004(2) 0.0098(18)
C26 0.068(3) 0.069(3) 0.051(2) 0.003(2) 0.003(2) 0.033(2)
C27 0.054(2) 0.083(3) 0.061(3) -0.003(2) 0.011(2) 0.025(2)
C28 0.056(2) 0.059(2) 0.052(2) -0.003(2) 0.0120(19) 0.0123(19)
N1 0.0382(17) 0.092(3) 0.0420(18) -0.0034(18) 0.0004(15) -0.0058(17)
N2 0.0577(19) 0.0513(18) 0.0482(18) 0.0090(15) 0.0141(16) 0.0181(15)
O1 0.0360(14) 0.110(2) 0.0586(18) -0.0244(18) -0.0010(13) 0.0031(15)
O2 0.0576(17) 0.094(2) 0.0398(15) -0.0048(15) 0.0021(13) -0.0081(16)
O3 0.0663(17) 0.0660(18) 0.0547(16) 0.0130(14) 0.0165(15) 0.0336(14)
O4 0.0441(14) 0.0489(14) 0.0423(14) -0.0011(11) 0.0047(12) 0.0102(11)

loop_
_atom_type_symbol
_atom_type_description
_atom_type_scat_dispersion_real
_atom_type_scat_dispersion_imag
_atom_type_scat_source
C C 0.0033 0.0000 'International Tables Vol C Tables 4.2.6.8 and 6.1.1.4'
H H 0.0000 0.0000 'International Tables Vol C Tables 4.2.6.8 and 6.1.1.4'
N N 0.0061 0.0000 'International Tables Vol C Tables 4.2.6.8 and 6.1.1.4'
O O 0.0106 0.0000 'International Tables Vol C Tables 4.2.6.8 and 6.1.1.4'

loop_
_geom_angle_atom_site_label_1
_geom_angle_atom_site_label_2
_geom_angle_atom_site_label_3
_geom_angle
_geom_angle_site_symmetry_1
_geom_angle_site_symmetry_3
C2 C1 C12 176.9(5) . 2_665
C1 C2 C3 178.5(5) . .
C4 C3 C2 176.8(5) . .
C3 C4 C5 176.5(4) . .
C6 C5 C4 124.1(4) . .
C6 C5 H5 117.9 . .
C4 C5 H5 117.9 . .
C5 C6 C7 122.4(4) . .
C5 C6 C13 123.9(4) . .
C7 C6 C13 113.6(4) . .
C8 C7 C6 175.3(5) . .
C7 C8 C9 177.9(5) . .
C10 C9 C8 177.8(5) . .
C9 C10 C11 173.8(5) . .
C12 C11 C10 121.2(4) . .
C12 C11 C21 124.1(4) . .
C10 C11 C21 114.6(4) . .
C11 C12 C1 124.4(4) . 2_665
C11 C12 H12 117.8 . .
C1 C12 H12 117.8 2_665 .
O1 C13 C6 111.6(4) . .
O1 C13 H13A 109.3 . .
C6 C13 H13A 109.3 . .
O1 C13 H13B 109.3 . .
C6 C13 H13B 109.3 . .
H13A C13 H13B 108.0 . .
O2 C14 N1 127.0(4) . .
O2 C14 O1 123.5(4) . .
N1 C14 O1 109.5(4) . .
C16 C15 C20 120.0 . .
C16 C15 N1 122.5(4) . .
C20 C15 N1 117.4(4) . .
C17 C16 C15 120.0 . .
C17 C16 H16 120.0 . .
C15 C16 H16 120.0 . .
C18 C17 C16 120.0 . .
C18 C17 H17 120.0 . .
C16 C17 H17 120.0 . .
C17 C18 C19 120.0 . .
C17 C18 H18 120.0 . .
C19 C18 H18 120.0 . .
C18 C19 C20 120.0 . .
C18 C19 H19 120.0 . .
C20 C19 H19 120.0 . .
C19 C20 C15 120.0 . .
C19 C20 H20 120.0 . .
C15 C20 H20 120.0 . .
C16X C15X C20X 120.0 . .
C16X C15X N1 109.1(3) . .
C20X C15X N1 130.8(3) . .
C15X C16X C17X 120.0 . .
C15X C16X H16X 120.0 . .
C17X C16X H16X 120.0 . .
C16X C17X C18X 120.0 . .
C16X C17X H17X 120.0 . .
C18X C17X H17X 120.0 . .
C19X C18X C17X 120.0 . .
C19X C18X H18X 120.0 . .
C17X C18X H18X 120.0 . .
C18X C19X C20X 120.0 . .
C18X C19X H19X 120.0 . .
C20X C19X H19X 120.0 . .
C19X C20X C15X 120.0 . .
C19X C20X H20X 120.0 . .
C15X C20X H20X 120.0 . .
O3 C21 C11 112.6(3) . .
O3 C21 H21A 109.1 . .
C11 C21 H21A 109.1 . .
O3 C21 H21B 109.1 . .
C11 C21 H21B 109.1 . .
H21A C21 H21B 107.8 . .
O4 C22 N2 128.5(4) . .
O4 C22 O3 123.3(3) . .
N2 C22 O3 108.1(3) . .
C24 C23 C28 120.2(3) . .
C24 C23 N2 122.0(3) . .
C28 C23 N2 117.8(4) . .
C25 C24 C23 119.7(4) . .
C25 C24 H24 120.1 . .
C23 C24 H24 120.1 . .
C24 C25 C26 121.0(4) . .
C24 C25 H25 119.5 . .
C26 C25 H25 119.5 . .
C27 C26 C25 119.8(4) . .
C27 C26 H26 120.1 . .
C25 C26 H26 120.1 . .
C26 C27 C28 120.0(4) . .
C26 C27 H27 120.0 . .
C28 C27 H27 120.0 . .
C27 C28 C23 119.2(4) . .
C27 C28 H28 120.4 . .
C23 C28 H28 120.4 . .
C14 N1 C15 133.4(4) . .
C14 N1 C15X 117.0(3) . .
C14 N1 H1 113.3 . .
C15 N1 H1 113.3 . .
C15X N1 H1 128.7 . .
C22 N2 C23 125.6(3) . .
C22 N2 H2 117.2 . .
C23 N2 H2 117.2 . .
C14 O1 C13 116.2(3) . .
C22 O3 C21 115.1(3) . .

loop_
_geom_bond_atom_site_label_1
_geom_bond_atom_site_label_2
_geom_bond_distance
_geom_bond_site_symmetry_2
C1 C2 1.197(7) .
C1 C12 1.368(8) 2_665
C2 C3 1.352(8) .
C3 C4 1.232(7) .
C4 C5 1.427(7) .
C5 C6 1.332(6) .
C5 H5 0.9500 .
C6 C7 1.417(5) .
C6 C13 1.501(7) .
C7 C8 1.184(5) .
C8 C9 1.368(6) .
C9 C10 1.190(5) .
C10 C11 1.407(6) .
C11 C12 1.356(6) .
C11 C21 1.499(6) .
C12 C1 1.368(7) 2_665
C12 H12 0.9500 .
C13 O1 1.436(5) .
C13 H13A 0.9900 .
C13 H13B 0.9900 .
C14 O2 1.206(5) .
C14 N1 1.339(5) .
C14 O1 1.348(5) .
C15 C16 1.3900 .
C15 C20 1.3900 .
C15 N1 1.417(6) .
C16 C17 1.3900 .
C16 H16 0.9500 .
C17 C18 1.3900 .
C17 H17 0.9500 .
C18 C19 1.3900 .
C18 H18 0.9500 .
C19 C20 1.3900 .
C19 H19 0.9500 .
C20 H20 0.9500 .
C15X C16X 1.3900 .
C15X C20X 1.3900 .
C15X N1 1.421(6) .
C16X C17X 1.3900 .
C16X H16X 0.9500 .
C17X C18X 1.3900 .
C17X H17X 0.9500 .
C18X C19X 1.3900 .
C18X H18X 0.9500 .
C19X C20X 1.3900 .
C19X H19X 0.9500 .
C20X H20X 0.9500 .
C21 O3 1.423(4) .
C21 H21A 0.9900 .
C21 H21B 0.9900 .
C22 O4 1.194(4) .
C22 N2 1.329(5) .
C22 O3 1.366(4) .
C23 C24 1.369(5) .
C23 C28 1.388(5) .
C23 N2 1.422(5) .
C24 C25 1.363(5) .
C24 H24 0.9500 .
C25 C26 1.371(6) .
C25 H25 0.9500 .
C26 C27 1.370(6) .
C26 H26 0.9500 .
C27 C28 1.386(6) .
C27 H27 0.9500 .
C28 H28 0.9500 .
N1 H1 0.8800 .
N2 H2 0.8800 .

loop_
_geom_torsion_atom_site_label_1
_geom_torsion_atom_site_label_2
_geom_torsion_atom_site_label_3
_geom_torsion_atom_site_label_4
_geom_torsion
_geom_torsion_site_symmetry_4
C4 C5 C6 C7 1.0(7) .
C4 C5 C6 C13 178.5(4) .
C10 C11 C12 C1 0.5(7) 2_665
C21 C11 C12 C1 178.7(4) 2_665
C5 C6 C13 O1 8.3(6) .
C7 C6 C13 O1 -174.0(3) .
C20 C15 C16 C17 0.0 .
N1 C15 C16 C17 -177.7(5) .
C15 C16 C17 C18 0.0 .
C16 C17 C18 C19 0.0 .
C17 C18 C19 C20 0.0 .
C18 C19 C20 C15 0.0 .
C16 C15 C20 C19 0.0 .
N1 C15 C20 C19 177.8(5) .
C20X C15X C16X C17X 0.0 .
N1 C15X C16X C17X -178.4(4) .
C15X C16X C17X C18X 0.0 .
C16X C17X C18X C19X 0.0 .
C17X C18X C19X C20X 0.0 .
C18X C19X C20X C15X 0.0 .
C16X C15X C20X C19X 0.0 .
N1 C15X C20X C19X 178.0(5) .
C12 C11 C21 O3 9.0(6) .
C10 C11 C21 O3 -172.6(3) .
C28 C23 C24 C25 0.9(6) .
N2 C23 C24 C25 178.5(3) .
C23 C24 C25 C26 -2.1(6) .
C24 C25 C26 C27 1.7(7) .
C25 C26 C27 C28 0.1(7) .
C26 C27 C28 C23 -1.2(6) .
C24 C23 C28 C27 0.8(6) .
N2 C23 C28 C27 -177.0(4) .
O2 C14 N1 C15 -4.0(8) .
O1 C14 N1 C15 175.2(5) .
O2 C14 N1 C15X 6.4(7) .
O1 C14 N1 C15X -174.3(4) .
C16 C15 N1 C14 -160.5(4) .
C20 C15 N1 C14 21.8(7) .
C16 C15 N1 C15X 168.8(15) .
C20 C15 N1 C15X -8.9(11) .
C16X C15X N1 C14 -151.5(3) .
C20X C15X N1 C14 30.4(7) .
C16X C15X N1 C15 3.9(13) .
C20X C15X N1 C15 -174.3(17) .
O4 C22 N2 C23 0.1(6) .
O3 C22 N2 C23 -178.3(4) .
C24 C23 N2 C22 32.8(6) .
C28 C23 N2 C22 -149.5(4) .
O2 C14 O1 C13 3.2(7) .
N1 C14 O1 C13 -176.1(4) .
C6 C13 O1 C14 94.0(5) .
O4 C22 O3 C21 6.9(6) .
N2 C22 O3 C21 -174.7(3) .
C11 C21 O3 C22 88.3(4) .

loop_
_platon_squeeze_void_nr
_platon_squeeze_void_average_x
_platon_squeeze_void_average_y
_platon_squeeze_void_average_z
_platon_squeeze_void_volume
_platon_squeeze_void_count_electrons
_platon_squeeze_void_content
1 0.000 0.000 -0.026 167 14 ' '
2 0.250 0.750 -0.015 197 22 ' '
3 0.250 0.250 -0.039 197 22 ' '
4 0.500 0.500 -0.029 167 14 ' '
5 0.750 0.750 -0.032 197 22 ' '
6 0.750 0.250 0.014 197 22 ' '
